data_7160889
loop_
_publ_author_name
'Gapare, Rosinah Liandrah'
'Diaz-Rodriguez, Roberto M'
'Williams, Victoria A.'
'Atwood, Mark'
'Cotnam, Michael J.'
'Hilborn, James W.'
'Johnson, Erin R.'
'Robertson, Katherine N.'
'Thompson, Alison'

_publ_section_title
;
 Reactivity of an aza-dipyrrin and an aza-BODIPY motif bearing two
 2-pyridyl units: an emissive NNN binding pocket.
;
_journal_issue 45
_journal_name_full 'Organic &amp; biomolecular chemistry'
_journal_page_first 10391
_journal_page_last 10397
_journal_paper_doi 10.1039/d5ob01628b
_journal_volume 23
_journal_year 2025
_chemical_absolute_configuration ad
_chemical_formula_moiety 'C31 H24 B F2 N5 O, C H4 O'
_chemical_formula_sum 'C32 H28 B F2 N5 O2'
_chemical_formula_weight 563.40
_space_group_crystal_system orthorhombic
_space_group_IT_number 33
_space_group_name_Hall 'P 2c -2n'
_space_group_name_H-M_alt 'P n a 21'
_atom_sites_solution_hydrogens mixed
_atom_sites_solution_primary dual
_audit_creation_method SHELXL-2019/3
_audit_update_record
;
2025-09-08 deposited with the CCDC.	2025-10-27 downloaded from the CCDC.
;
_cell_angle_alpha 90
_cell_angle_beta 90
_cell_angle_gamma 90
_cell_formula_units_Z 4
_cell_length_a 14.8066(10)
_cell_length_b 14.3840(9)
_cell_length_c 13.0436(8)
_cell_measurement_reflns_used 9949
_cell_measurement_temperature 150(2)
_cell_measurement_theta_max 74.5499
_cell_measurement_theta_min 4.2852
_cell_volume 2778.0(3)
_computing_cell_refinement 'SAINT V8.40B (Bruker AXS LLC, 2019)'
_computing_data_collection 'Bruker Instrument Service v8.5.0.11 RC8'
_computing_data_reduction 'SAINT V8.40B (Bruker AXS LLC, 2019)'
_computing_structure_refinement 'SHELXL-2019/2 (Sheldrick, 2019)'
_computing_structure_solution 'SHELXT-2014 (Sheldrick, 2015)'
_diffrn_ambient_temperature 150(2)
_diffrn_detector '100 \\times 140 mm^2^ CMOS sensor'
_diffrn_detector_area_resol_mean 7.3910
_diffrn_detector_type 'Bruker PHOTON III'
_diffrn_measured_fraction_theta_full 0.997
_diffrn_measured_fraction_theta_max 0.997
_diffrn_measurement_device '\k--geometry diffractometer'
_diffrn_measurement_device_type 'Bruker D8 VENTURE'
_diffrn_radiation_monochromator 'multilayer mirror'
_diffrn_radiation_type CuK\a
_diffrn_radiation_wavelength 1.54178
_diffrn_reflns_av_R_equivalents 0.0232
_diffrn_reflns_av_unetI/netI 0.0180
_diffrn_reflns_Laue_measured_fraction_full 0.997
_diffrn_reflns_Laue_measured_fraction_max 0.997
_diffrn_reflns_limit_h_max 18
_diffrn_reflns_limit_h_min -18
_diffrn_reflns_limit_k_max 17
_diffrn_reflns_limit_k_min -17
_diffrn_reflns_limit_l_max 16
_diffrn_reflns_limit_l_min -16
_diffrn_reflns_number 33510
_diffrn_reflns_point_group_measured_fraction_full 0.986
_diffrn_reflns_point_group_measured_fraction_max 0.986
_diffrn_reflns_theta_full 67.679
_diffrn_reflns_theta_max 72.114
_diffrn_reflns_theta_min 4.285
_diffrn_source_current 1.1
_diffrn_source_power 0.06
_diffrn_source_type 'Incoatec I\mS 3.0'
_diffrn_source_voltage 50
_exptl_absorpt_coefficient_mu 0.778
_exptl_absorpt_correction_T_max 0.7538
_exptl_absorpt_correction_T_min 0.6531
_exptl_absorpt_correction_type multi-scan
_exptl_absorpt_process_details
;
Krause, L., Herbst-Irmer, R., Sheldrick, G. M., Stalke, D. (2015).
J. Appl. Cryst. 48, 3-10.
;
_exptl_crystal_colour orange
_exptl_crystal_density_diffrn 1.347
_exptl_crystal_description rod
_exptl_crystal_F_000 1176
_exptl_crystal_size_max 0.182
_exptl_crystal_size_mid 0.100
_exptl_crystal_size_min 0.032
_refine_diff_density_max 0.146
_refine_diff_density_min -0.139
_refine_diff_density_rms 0.031
_refine_ls_abs_structure_details
;
 Flack x determined using 2505 quotients [(I+)-(I-)]/[(I+)+(I-)]
 (Parsons, Flack and Wagner, Acta Cryst. B69 (2013) 249-259).
;
_refine_ls_abs_structure_Flack 0.05(2)
_refine_ls_extinction_method none
_refine_ls_goodness_of_fit_ref 1.054
_refine_ls_hydrogen_treatment mixed
_refine_ls_matrix_type full
_refine_ls_number_parameters 390
_refine_ls_number_reflns 5385
_refine_ls_number_restraints 8
_refine_ls_restrained_S_all 1.055
_refine_ls_R_factor_all 0.0266
_refine_ls_R_factor_gt 0.0264
_refine_ls_shift/su_max 0.000
_refine_ls_shift/su_mean 0.000
_refine_ls_structure_factor_coef Fsqd
_refine_ls_weighting_details 'w=1/[\s^2^(Fo^2^)+(0.0403P)^2^+0.4100P] where P=(Fo^2^+2Fc^2^)/3'
_refine_ls_weighting_scheme calc
_refine_ls_wR_factor_gt 0.0697
_refine_ls_wR_factor_ref 0.0700
_reflns_Friedel_coverage 0.889
_reflns_Friedel_fraction_full 0.974
_reflns_Friedel_fraction_max 0.974
_reflns_number_gt 5346
_reflns_number_total 5385
_reflns_threshold_expression 'I > 2\s(I)'
_cod_data_source_file d5ob01628b2.cif
_cod_data_source_block cmpd7_AT035
_cod_database_code 7160889
_shelx_shelxl_version_number 2019/3
_shelx_space_group_comment
;
The symmetry employed for this shelxl refinement is uniquely defined
by the following loop, which should always be used as a source of
symmetry information in preference to the above space-group names.
They are only intended as comments.
;
_shelx_estimated_absorpt_t_min 0.871
_shelx_estimated_absorpt_t_max 0.976
_diffrn_source_source 'microfocus sealed tube'

loop_
_space_group_symop_operation_xyz
'x, y, z'
'-x, -y, z+1/2'
'x+1/2, -y+1/2, z'
'-x+1/2, y+1/2, z+1/2'

loop_
_atom_site_label
_atom_site_type_symbol
_atom_site_fract_x
_atom_site_fract_y
_atom_site_fract_z
_atom_site_U_iso_or_equiv
_atom_site_adp_type
_atom_site_occupancy
_atom_site_site_symmetry_order
_atom_site_calc_flag
_atom_site_refinement_flags_posn
_atom_site_refinement_flags_adp
_atom_site_refinement_flags_occupancy
_atom_site_disorder_assembly
_atom_site_disorder_group
B1 B 0.34835(12) 0.52612(13) 0.46513(15) 0.0259(4) Uani 1 1 d . . . . .
F1 F 0.27468(7) 0.54163(8) 0.52847(8) 0.0376(3) Uani 1 1 d . . . . .
F2 F 0.37086(8) 0.60963(7) 0.41771(9) 0.0382(3) Uani 1 1 d . . . . .
O1 O 0.50483(9) 0.62738(9) 0.58718(11) 0.0351(3) Uani 1 1 d . . . . .
N1 N 0.42838(9) 0.48972(10) 0.53062(11) 0.0249(3) Uani 1 1 d . . . . .
N2 N 0.44162(10) 0.34651(10) 0.45101(11) 0.0257(3) Uani 1 1 d . . . . .
H2N H 0.4715(17) 0.2917(18) 0.4451(18) 0.039 Uiso 1 1 d . U . . .
N3 N 0.32891(9) 0.45000(9) 0.38353(11) 0.0244(3) Uani 1 1 d . . . . .
N4 N 0.58608(10) 0.24492(11) 0.53375(12) 0.0324(3) Uani 1 1 d . . . . .
N5 N 0.44410(11) 0.18487(11) 0.33667(14) 0.0385(4) Uani 1 1 d . . . . .
C1 C 0.47116(12) 0.54066(12) 0.61765(13) 0.0274(3) Uani 1 1 d . . . . .
C2 C 0.54291(12) 0.47203(12) 0.65163(14) 0.0284(3) Uani 1 1 d . . . . .
H2 H 0.585630 0.483790 0.704404 0.034 Uiso 1 1 calc R U . . .
C3 C 0.53857(11) 0.39288(12) 0.59805(13) 0.0261(3) Uani 1 1 d . . . . .
C4 C 0.46707(11) 0.40711(11) 0.52093(12) 0.0243(3) Uani 1 1 d . . . . .
C5 C 0.37471(11) 0.36717(11) 0.37966(13) 0.0252(3) Uani 1 1 d . . . . .
C6 C 0.34887(11) 0.31376(12) 0.29660(13) 0.0267(3) Uani 1 1 d . . . . .
C7 C 0.28235(12) 0.36762(12) 0.24600(14) 0.0277(3) Uani 1 1 d . . . . .
H7 H 0.250775 0.349917 0.185682 0.033 Uiso 1 1 calc R U . . .
C8 C 0.27090(11) 0.44992(12) 0.29858(13) 0.0257(3) Uani 1 1 d . . . . .
C9 C 0.40554(11) 0.55752(13) 0.70599(14) 0.0295(3) Uani 1 1 d . . . . .
C10 C 0.39208(14) 0.64639(15) 0.74488(16) 0.0393(4) Uani 1 1 d . . . . .
H10 H 0.422195 0.698132 0.715213 0.047 Uiso 1 1 calc R U . . .
C11 C 0.33409(16) 0.65888(19) 0.82771(17) 0.0509(6) Uani 1 1 d . . . . .
H11 H 0.324901 0.719477 0.854748 0.061 Uiso 1 1 calc R U . . .
C12 C 0.28988(15) 0.5843(2) 0.87088(16) 0.0535(6) Uani 1 1 d . . . . .
H12 H 0.250109 0.593746 0.927071 0.064 Uiso 1 1 calc R U . . .
C13 C 0.30319(14) 0.49594(19) 0.83278(17) 0.0477(5) Uani 1 1 d . . . . .
H13 H 0.272809 0.444518 0.862786 0.057 Uiso 1 1 calc R U . . .
C14 C 0.36107(12) 0.48234(15) 0.75048(14) 0.0360(4) Uani 1 1 d . . . . .
H14 H 0.370426 0.421449 0.724357 0.043 Uiso 1 1 calc R U . . .
C15 C 0.59095(10) 0.30653(12) 0.61054(13) 0.0250(3) Uani 1 1 d . . . . .
C16 C 0.64060(12) 0.29065(13) 0.69931(15) 0.0333(4) Uani 1 1 d . . . . .
H16 H 0.641221 0.335116 0.753156 0.040 Uiso 1 1 calc R U . . .
C17 C 0.68898(14) 0.20890(13) 0.70761(17) 0.0397(4) Uani 1 1 d . . . . .
H17 H 0.723453 0.196268 0.767437 0.048 Uiso 1 1 calc R U . . .
C18 C 0.68663(14) 0.14574(14) 0.62788(17) 0.0399(4) Uani 1 1 d . . . . .
H18 H 0.720100 0.089465 0.631156 0.048 Uiso 1 1 calc R U . . .
C19 C 0.63434(14) 0.16658(14) 0.54327(16) 0.0392(4) Uani 1 1 d . . . . .
H19 H 0.632477 0.122882 0.488705 0.047 Uiso 1 1 calc R U . . .
C20 C 0.38561(11) 0.22246(12) 0.26955(13) 0.0278(3) Uani 1 1 d . . . . .
C21 C 0.36150(13) 0.17697(13) 0.17908(14) 0.0319(4) Uani 1 1 d . . . . .
H21 H 0.319703 0.204559 0.132951 0.038 Uiso 1 1 calc R U . . .
C22 C 0.39911(14) 0.09146(14) 0.15750(16) 0.0383(4) Uani 1 1 d . . . . .
H22 H 0.383712 0.059628 0.096127 0.046 Uiso 1 1 calc R U . . .
C23 C 0.45973(15) 0.05236(14) 0.22637(18) 0.0456(5) Uani 1 1 d . . . . .
H23 H 0.486864 -0.006311 0.213336 0.055 Uiso 1 1 calc R U . . .
C24 C 0.47916(17) 0.10164(15) 0.31435(18) 0.0479(5) Uani 1 1 d . . . . .
H24 H 0.520001 0.074764 0.362066 0.058 Uiso 1 1 calc R U . . .
C25 C 0.21135(11) 0.52725(12) 0.26779(14) 0.0274(3) Uani 1 1 d . . . . .
C26 C 0.19713(13) 0.54165(14) 0.16266(14) 0.0343(4) Uani 1 1 d . . . . .
H26 H 0.226040 0.502272 0.114261 0.041 Uiso 1 1 calc R U . . .
C27 C 0.14127(14) 0.61282(16) 0.12844(17) 0.0410(4) Uani 1 1 d . . . . .
H27 H 0.131929 0.621320 0.056999 0.049 Uiso 1 1 calc R U . . .
C28 C 0.09940(14) 0.67107(15) 0.19731(19) 0.0433(5) Uani 1 1 d . . . . .
H28 H 0.061778 0.720077 0.173639 0.052 Uiso 1 1 calc R U . . .
C29 C 0.11247(14) 0.65778(15) 0.30101(18) 0.0424(5) Uani 1 1 d . . . . .
H29 H 0.083444 0.697719 0.348743 0.051 Uiso 1 1 calc R U . . .
C30 C 0.16763(12) 0.58660(13) 0.33624(16) 0.0341(4) Uani 1 1 d . . . . .
H30 H 0.175702 0.578206 0.407900 0.041 Uiso 1 1 calc R U . . .
C31 C 0.57262(15) 0.62360(15) 0.50958(17) 0.0432(5) Uani 1 1 d . . . . .
H31A H 0.624248 0.587473 0.534528 0.065 Uiso 1 1 calc R U . . .
H31B H 0.592385 0.686821 0.492792 0.065 Uiso 1 1 calc R U . . .
H31C H 0.547797 0.593930 0.448093 0.065 Uiso 1 1 calc R U . . .
C32 C 0.3866(2) 0.8336(2) 0.4904(3) 0.0731(8) Uani 1 1 d D . . . .
H32A H 0.379056 0.900928 0.498230 0.110 Uiso 1 1 calc R U . . .
H32B H 0.418469 0.820568 0.426132 0.110 Uiso 1 1 calc R U . . .
H32C H 0.421663 0.809238 0.548131 0.110 Uiso 1 1 calc R U . . .
O2 O 0.30218(14) 0.79119(14) 0.48843(19) 0.0688(5) Uani 1 1 d D . . . .
H2OA H 0.308(3) 0.7259(18) 0.475(5) 0.103 Uiso 0.75 1 d D U P . .
H2OB H 0.253(2) 0.829(4) 0.478(15) 0.103 Uiso 0.25 1 d D U P . .

loop_
_atom_site_aniso_label
_atom_site_aniso_U_11
_atom_site_aniso_U_22
_atom_site_aniso_U_33
_atom_site_aniso_U_23
_atom_site_aniso_U_13
_atom_site_aniso_U_12
B1 0.0296(9) 0.0259(8) 0.0222(8) -0.0010(7) -0.0008(7) 0.0020(7)
F1 0.0339(5) 0.0527(7) 0.0262(5) -0.0049(5) 0.0008(4) 0.0138(5)
F2 0.0522(7) 0.0279(5) 0.0344(5) 0.0051(4) -0.0093(5) -0.0048(4)
O1 0.0386(7) 0.0290(6) 0.0378(7) -0.0033(5) 0.0019(6) -0.0061(5)
N1 0.0267(6) 0.0259(6) 0.0221(6) -0.0033(5) 0.0011(5) 0.0000(5)
N2 0.0266(7) 0.0259(7) 0.0245(7) -0.0033(5) -0.0031(5) 0.0024(6)
N3 0.0230(6) 0.0265(6) 0.0237(6) 0.0000(5) -0.0003(5) 0.0009(5)
N4 0.0360(8) 0.0321(7) 0.0290(7) -0.0038(6) -0.0054(6) 0.0053(6)
N5 0.0411(9) 0.0333(8) 0.0411(9) -0.0096(7) -0.0154(7) 0.0082(7)
C1 0.0283(8) 0.0271(8) 0.0266(8) -0.0050(6) -0.0019(7) -0.0020(6)
C2 0.0240(8) 0.0335(9) 0.0277(8) -0.0043(7) -0.0011(6) -0.0012(7)
C3 0.0236(7) 0.0309(8) 0.0237(8) -0.0015(7) 0.0008(6) -0.0028(6)
C4 0.0237(7) 0.0275(7) 0.0218(7) 0.0004(6) 0.0027(6) -0.0015(6)
C5 0.0241(7) 0.0266(8) 0.0250(7) -0.0003(6) -0.0010(6) 0.0002(6)
C6 0.0249(7) 0.0281(8) 0.0271(8) -0.0017(6) -0.0020(6) -0.0013(6)
C7 0.0256(8) 0.0316(8) 0.0260(8) 0.0004(6) -0.0039(6) -0.0020(6)
C8 0.0221(7) 0.0299(8) 0.0251(8) 0.0020(6) 0.0010(6) -0.0017(6)
C9 0.0261(8) 0.0389(9) 0.0234(7) -0.0062(7) -0.0054(6) 0.0042(7)
C10 0.0381(10) 0.0444(10) 0.0355(10) -0.0109(8) -0.0084(8) 0.0099(8)
C11 0.0467(12) 0.0697(15) 0.0362(11) -0.0210(11) -0.0109(9) 0.0261(11)
C12 0.0375(10) 0.0972(19) 0.0257(9) -0.0088(12) -0.0007(8) 0.0213(12)
C13 0.0368(10) 0.0766(15) 0.0297(9) 0.0045(10) -0.0003(8) 0.0007(10)
C14 0.0317(9) 0.0477(11) 0.0287(9) -0.0011(8) -0.0006(7) -0.0002(8)
C15 0.0220(7) 0.0282(8) 0.0249(8) 0.0002(6) 0.0008(6) -0.0036(6)
C16 0.0357(9) 0.0340(9) 0.0301(9) -0.0018(7) -0.0066(7) -0.0036(7)
C17 0.0448(10) 0.0349(9) 0.0395(10) 0.0031(8) -0.0177(9) -0.0018(8)
C18 0.0406(10) 0.0313(9) 0.0478(11) -0.0015(8) -0.0145(9) 0.0043(8)
C19 0.0460(10) 0.0332(9) 0.0384(10) -0.0081(8) -0.0097(9) 0.0065(8)
C20 0.0261(8) 0.0285(8) 0.0287(8) -0.0031(7) -0.0027(6) -0.0020(6)
C21 0.0316(8) 0.0332(9) 0.0307(9) -0.0033(7) -0.0046(7) -0.0011(7)
C22 0.0394(10) 0.0379(10) 0.0377(10) -0.0141(8) -0.0058(8) -0.0008(8)
C23 0.0460(11) 0.0348(10) 0.0558(13) -0.0161(9) -0.0117(10) 0.0106(8)
C24 0.0515(12) 0.0384(10) 0.0539(13) -0.0131(9) -0.0233(10) 0.0150(9)
C25 0.0212(7) 0.0302(8) 0.0309(8) 0.0018(7) 0.0004(6) -0.0016(6)
C26 0.0287(9) 0.0427(10) 0.0316(9) 0.0024(8) 0.0005(7) 0.0048(8)
C27 0.0355(9) 0.0508(12) 0.0368(10) 0.0113(9) -0.0037(8) 0.0063(9)
C28 0.0336(9) 0.0420(10) 0.0543(12) 0.0075(10) -0.0065(9) 0.0095(8)
C29 0.0343(9) 0.0424(11) 0.0505(12) -0.0070(9) -0.0022(9) 0.0101(8)
C30 0.0298(8) 0.0398(9) 0.0325(9) -0.0024(8) -0.0009(7) 0.0037(7)
C31 0.0393(10) 0.0437(11) 0.0466(12) 0.0044(9) 0.0052(9) -0.0101(9)
C32 0.0714(18) 0.0631(17) 0.085(2) -0.0087(16) 0.0070(17) 0.0090(14)
O2 0.0673(11) 0.0579(10) 0.0813(13) -0.0059(10) 0.0209(10) 0.0135(9)

loop_
_atom_type_symbol
_atom_type_description
_atom_type_scat_dispersion_real
_atom_type_scat_dispersion_imag
_atom_type_scat_source
C C 0.0181 0.0091 'International Tables Vol C Tables 4.2.6.8 and 6.1.1.4'
H H 0.0000 0.0000 'International Tables Vol C Tables 4.2.6.8 and 6.1.1.4'
B B 0.0090 0.0039 'International Tables Vol C Tables 4.2.6.8 and 6.1.1.4'
F F 0.0727 0.0534 'International Tables Vol C Tables 4.2.6.8 and 6.1.1.4'
N N 0.0311 0.0180 'International Tables Vol C Tables 4.2.6.8 and 6.1.1.4'
O O 0.0492 0.0322 'International Tables Vol C Tables 4.2.6.8 and 6.1.1.4'

loop_
_geom_angle_atom_site_label_1
_geom_angle_atom_site_label_2
_geom_angle_atom_site_label_3
_geom_angle
_geom_angle_site_symmetry_1
_geom_angle_site_symmetry_3
_geom_angle_publ_flag
F1 B1 F2 108.32(14) . . ?
F1 B1 N1 109.09(14) . . ?
F2 B1 N1 110.68(14) . . ?
F1 B1 N3 112.07(14) . . ?
F2 B1 N3 110.38(14) . . ?
N1 B1 N3 106.30(13) . . ?
C1 O1 C31 114.70(14) . . ?
C4 N1 C1 109.22(14) . . ?
C4 N1 B1 125.47(14) . . ?
C1 N1 B1 125.26(14) . . ?
C4 N2 C5 121.71(14) . . ?
C4 N2 H2N 119.6(15) . . ?
C5 N2 H2N 118.4(15) . . ?
C5 N3 C8 105.85(13) . . ?
C5 N3 B1 123.07(14) . . ?
C8 N3 B1 130.95(14) . . ?
C15 N4 C19 117.28(15) . . ?
C24 N5 C20 117.92(17) . . ?
O1 C1 N1 111.87(14) . . ?
O1 C1 C2 114.41(14) . . ?
N1 C1 C2 101.54(13) . . ?
O1 C1 C9 107.41(14) . . ?
N1 C1 C9 112.46(13) . . ?
C2 C1 C9 109.20(14) . . ?
C3 C2 C1 111.58(15) . . ?
C3 C2 H2 124.2 . . ?
C1 C2 H2 124.2 . . ?
C2 C3 C15 129.39(16) . . ?
C2 C3 C4 105.83(15) . . ?
C15 C3 C4 124.77(14) . . ?
N2 C4 N1 122.41(15) . . ?
N2 C4 C3 125.88(15) . . ?
N1 C4 C3 111.70(14) . . ?
N3 C5 C6 112.01(15) . . ?
N3 C5 N2 120.86(15) . . ?
C6 C5 N2 127.06(15) . . ?
C5 C6 C7 104.70(15) . . ?
C5 C6 C20 125.76(15) . . ?
C7 C6 C20 129.54(15) . . ?
C8 C7 C6 108.87(15) . . ?
C8 C7 H7 125.6 . . ?
C6 C7 H7 125.6 . . ?
C7 C8 N3 108.57(14) . . ?
C7 C8 C25 125.85(16) . . ?
N3 C8 C25 125.51(15) . . ?
C10 C9 C14 119.63(18) . . ?
C10 C9 C1 120.86(17) . . ?
C14 C9 C1 119.47(16) . . ?
C9 C10 C11 119.4(2) . . ?
C9 C10 H10 120.3 . . ?
C11 C10 H10 120.3 . . ?
C12 C11 C10 120.7(2) . . ?
C12 C11 H11 119.7 . . ?
C10 C11 H11 119.7 . . ?
C11 C12 C13 120.2(2) . . ?
C11 C12 H12 119.9 . . ?
C13 C12 H12 119.9 . . ?
C12 C13 C14 119.8(2) . . ?
C12 C13 H13 120.1 . . ?
C14 C13 H13 120.1 . . ?
C13 C14 C9 120.3(2) . . ?
C13 C14 H14 119.8 . . ?
C9 C14 H14 119.8 . . ?
N4 C15 C16 122.86(16) . . ?
N4 C15 C3 116.54(14) . . ?
C16 C15 C3 120.58(15) . . ?
C17 C16 C15 118.64(17) . . ?
C17 C16 H16 120.7 . . ?
C15 C16 H16 120.7 . . ?
C16 C17 C18 119.20(18) . . ?
C16 C17 H17 120.4 . . ?
C18 C17 H17 120.4 . . ?
C19 C18 C17 118.22(18) . . ?
C19 C18 H18 120.9 . . ?
C17 C18 H18 120.9 . . ?
N4 C19 C18 123.75(18) . . ?
N4 C19 H19 118.1 . . ?
C18 C19 H19 118.1 . . ?
N5 C20 C21 121.78(16) . . ?
N5 C20 C6 116.29(15) . . ?
C21 C20 C6 121.93(16) . . ?
C22 C21 C20 119.16(17) . . ?
C22 C21 H21 120.4 . . ?
C20 C21 H21 120.4 . . ?
C21 C22 C23 119.35(17) . . ?
C21 C22 H22 120.3 . . ?
C23 C22 H22 120.3 . . ?
C24 C23 C22 117.70(18) . . ?
C24 C23 H23 121.1 . . ?
C22 C23 H23 121.1 . . ?
N5 C24 C23 124.09(19) . . ?
N5 C24 H24 118.0 . . ?
C23 C24 H24 118.0 . . ?
C30 C25 C26 117.76(17) . . ?
C30 C25 C8 124.39(16) . . ?
C26 C25 C8 117.85(16) . . ?
C27 C26 C25 120.80(19) . . ?
C27 C26 H26 119.6 . . ?
C25 C26 H26 119.6 . . ?
C28 C27 C26 120.5(2) . . ?
C28 C27 H27 119.8 . . ?
C26 C27 H27 119.8 . . ?
C27 C28 C29 119.50(19) . . ?
C27 C28 H28 120.3 . . ?
C29 C28 H28 120.3 . . ?
C28 C29 C30 120.6(2) . . ?
C28 C29 H29 119.7 . . ?
C30 C29 H29 119.7 . . ?
C29 C30 C25 120.84(19) . . ?
C29 C30 H30 119.6 . . ?
C25 C30 H30 119.6 . . ?
O1 C31 H31A 109.5 . . ?
O1 C31 H31B 109.5 . . ?
H31A C31 H31B 109.5 . . ?
O1 C31 H31C 109.5 . . ?
H31A C31 H31C 109.5 . . ?
H31B C31 H31C 109.5 . . ?
O2 C32 H32A 109.5 . . ?
O2 C32 H32B 109.5 . . ?
H32A C32 H32B 109.5 . . ?
O2 C32 H32C 109.5 . . ?
H32A C32 H32C 109.5 . . ?
H32B C32 H32C 109.5 . . ?
C32 O2 H2OA 111(2) . . ?
C32 O2 H2OB 117(4) . . ?
H2OA O2 H2OB 128(7) . . ?

loop_
_geom_bond_atom_site_label_1
_geom_bond_atom_site_label_2
_geom_bond_distance
_geom_bond_site_symmetry_2
_geom_bond_publ_flag
B1 F1 1.386(2) . ?
B1 F2 1.392(2) . ?
B1 N1 1.552(2) . ?
B1 N3 1.554(2) . ?
O1 C1 1.401(2) . ?
O1 C31 1.427(3) . ?
N1 C4 1.325(2) . ?
N1 C1 1.492(2) . ?
N2 C4 1.317(2) . ?
N2 C5 1.391(2) . ?
N2 H2N 0.91(3) . ?
N3 C5 1.372(2) . ?
N3 C8 1.402(2) . ?
N4 C15 1.339(2) . ?
N4 C19 1.340(3) . ?
N5 C24 1.337(3) . ?
N5 C20 1.345(2) . ?
C1 C2 1.516(2) . ?
C1 C9 1.527(2) . ?
C2 C3 1.337(2) . ?
C2 H2 0.9500 . ?
C3 C15 1.473(2) . ?
C3 C4 1.475(2) . ?
C5 C6 1.382(2) . ?
C6 C7 1.416(2) . ?
C6 C20 1.465(2) . ?
C7 C8 1.379(2) . ?
C7 H7 0.9500 . ?
C8 C25 1.475(2) . ?
C9 C10 1.390(3) . ?
C9 C14 1.393(3) . ?
C10 C11 1.392(3) . ?
C10 H10 0.9500 . ?
C11 C12 1.377(4) . ?
C11 H11 0.9500 . ?
C12 C13 1.379(4) . ?
C12 H12 0.9500 . ?
C13 C14 1.387(3) . ?
C13 H13 0.9500 . ?
C14 H14 0.9500 . ?
C15 C16 1.390(2) . ?
C16 C17 1.381(3) . ?
C16 H16 0.9500 . ?
C17 C18 1.381(3) . ?
C17 H17 0.9500 . ?
C18 C19 1.381(3) . ?
C18 H18 0.9500 . ?
C19 H19 0.9500 . ?
C20 C21 1.396(2) . ?
C21 C22 1.379(3) . ?
C21 H21 0.9500 . ?
C22 C23 1.389(3) . ?
C22 H22 0.9500 . ?
C23 C24 1.379(3) . ?
C23 H23 0.9500 . ?
C24 H24 0.9500 . ?
C25 C30 1.395(3) . ?
C25 C26 1.403(3) . ?
C26 C27 1.390(3) . ?
C26 H26 0.9500 . ?
C27 C28 1.376(3) . ?
C27 H27 0.9500 . ?
C28 C29 1.380(3) . ?
C28 H28 0.9500 . ?
C29 C30 1.388(3) . ?
C29 H29 0.9500 . ?
C30 H30 0.9500 . ?
C31 H31A 0.9800 . ?
C31 H31B 0.9800 . ?
C31 H31C 0.9800 . ?
C32 O2 1.391(4) . ?
C32 H32A 0.9800 . ?
C32 H32B 0.9800 . ?
C32 H32C 0.9800 . ?
O2 H2OA 0.96(2) . ?
O2 H2OB 0.92(3) . ?

loop_
_geom_hbond_atom_site_label_D
_geom_hbond_atom_site_label_H
_geom_hbond_atom_site_label_A
_geom_hbond_distance_DH
_geom_hbond_distance_HA
_geom_hbond_distance_DA
_geom_hbond_angle_DHA
_geom_hbond_site_symmetry_A
_geom_hbond_publ_flag
N2 H2N N4 0.91(3) 2.16(3) 2.806(2) 127(2) . yes
N2 H2N N5 0.91(3) 2.13(2) 2.763(2) 126(2) . yes
O2 H2OA F2 0.96(2) 2.05(3) 2.950(2) 155(4) . yes

loop_
_geom_torsion_atom_site_label_1
_geom_torsion_atom_site_label_2
_geom_torsion_atom_site_label_3
_geom_torsion_atom_site_label_4
_geom_torsion
_geom_torsion_site_symmetry_1
_geom_torsion_site_symmetry_2
_geom_torsion_site_symmetry_3
_geom_torsion_site_symmetry_4
_geom_torsion_publ_flag
F1 B1 N1 C4 117.17(17) . . . . ?
F2 B1 N1 C4 -123.74(17) . . . . ?
N3 B1 N1 C4 -3.9(2) . . . . ?
F1 B1 N1 C1 -59.9(2) . . . . ?
F2 B1 N1 C1 59.2(2) . . . . ?
N3 B1 N1 C1 179.08(14) . . . . ?
F1 B1 N3 C5 -116.41(16) . . . . ?
F2 B1 N3 C5 122.75(16) . . . . ?
N1 B1 N3 C5 2.7(2) . . . . ?
F1 B1 N3 C8 68.4(2) . . . . ?
F2 B1 N3 C8 -52.4(2) . . . . ?
N1 B1 N3 C8 -172.47(15) . . . . ?
C31 O1 C1 N1 -60.48(19) . . . . ?
C31 O1 C1 C2 54.3(2) . . . . ?
C31 O1 C1 C9 175.66(15) . . . . ?
C4 N1 C1 O1 124.38(15) . . . . ?
B1 N1 C1 O1 -58.2(2) . . . . ?
C4 N1 C1 C2 1.94(17) . . . . ?
B1 N1 C1 C2 179.41(15) . . . . ?
C4 N1 C1 C9 -114.64(16) . . . . ?
B1 N1 C1 C9 62.8(2) . . . . ?
O1 C1 C2 C3 -124.11(16) . . . . ?
N1 C1 C2 C3 -3.44(18) . . . . ?
C9 C1 C2 C3 115.51(16) . . . . ?
C1 C2 C3 C15 -175.51(16) . . . . ?
C1 C2 C3 C4 3.47(19) . . . . ?
C5 N2 C4 N1 2.8(2) . . . . ?
C5 N2 C4 C3 -178.42(15) . . . . ?
C1 N1 C4 N2 178.87(15) . . . . ?
B1 N1 C4 N2 1.4(3) . . . . ?
C1 N1 C4 C3 -0.02(18) . . . . ?
B1 N1 C4 C3 -177.49(14) . . . . ?
C2 C3 C4 N2 178.95(16) . . . . ?
C15 C3 C4 N2 -2.0(3) . . . . ?
C2 C3 C4 N1 -2.20(19) . . . . ?
C15 C3 C4 N1 176.85(15) . . . . ?
C8 N3 C5 C6 -0.14(18) . . . . ?
B1 N3 C5 C6 -176.33(15) . . . . ?
C8 N3 C5 N2 176.93(15) . . . . ?
B1 N3 C5 N2 0.7(2) . . . . ?
C4 N2 C5 N3 -3.9(2) . . . . ?
C4 N2 C5 C6 172.70(16) . . . . ?
N3 C5 C6 C7 -0.11(19) . . . . ?
N2 C5 C6 C7 -176.96(16) . . . . ?
N3 C5 C6 C20 179.02(15) . . . . ?
N2 C5 C6 C20 2.2(3) . . . . ?
C5 C6 C7 C8 0.33(19) . . . . ?
C20 C6 C7 C8 -178.76(17) . . . . ?
C6 C7 C8 N3 -0.42(19) . . . . ?
C6 C7 C8 C25 176.52(16) . . . . ?
C5 N3 C8 C7 0.35(18) . . . . ?
B1 N3 C8 C7 176.12(16) . . . . ?
C5 N3 C8 C25 -176.62(16) . . . . ?
B1 N3 C8 C25 -0.8(3) . . . . ?
O1 C1 C9 C10 -3.1(2) . . . . ?
N1 C1 C9 C10 -126.57(17) . . . . ?
C2 C1 C9 C10 121.52(18) . . . . ?
O1 C1 C9 C14 179.25(15) . . . . ?
N1 C1 C9 C14 55.7(2) . . . . ?
C2 C1 C9 C14 -56.2(2) . . . . ?
C14 C9 C10 C11 -0.2(3) . . . . ?
C1 C9 C10 C11 -177.84(17) . . . . ?
C9 C10 C11 C12 -0.3(3) . . . . ?
C10 C11 C12 C13 0.5(3) . . . . ?
C11 C12 C13 C14 -0.2(3) . . . . ?
C12 C13 C14 C9 -0.2(3) . . . . ?
C10 C9 C14 C13 0.4(3) . . . . ?
C1 C9 C14 C13 178.12(17) . . . . ?
C19 N4 C15 C16 -2.4(3) . . . . ?
C19 N4 C15 C3 179.09(17) . . . . ?
C2 C3 C15 N4 -166.78(18) . . . . ?
C4 C3 C15 N4 14.4(2) . . . . ?
C2 C3 C15 C16 14.7(3) . . . . ?
C4 C3 C15 C16 -164.14(16) . . . . ?
N4 C15 C16 C17 1.8(3) . . . . ?
C3 C15 C16 C17 -179.76(17) . . . . ?
C15 C16 C17 C18 0.0(3) . . . . ?
C16 C17 C18 C19 -1.1(3) . . . . ?
C15 N4 C19 C18 1.3(3) . . . . ?
C17 C18 C19 N4 0.4(3) . . . . ?
C24 N5 C20 C21 0.0(3) . . . . ?
C24 N5 C20 C6 -179.85(19) . . . . ?
C5 C6 C20 N5 5.8(3) . . . . ?
C7 C6 C20 N5 -175.30(18) . . . . ?
C5 C6 C20 C21 -174.08(17) . . . . ?
C7 C6 C20 C21 4.8(3) . . . . ?
N5 C20 C21 C22 -0.5(3) . . . . ?
C6 C20 C21 C22 179.39(17) . . . . ?
C20 C21 C22 C23 0.3(3) . . . . ?
C21 C22 C23 C24 0.3(3) . . . . ?
C20 N5 C24 C23 0.6(4) . . . . ?
C22 C23 C24 N5 -0.8(4) . . . . ?
C7 C8 C25 C30 148.52(18) . . . . ?
N3 C8 C25 C30 -35.0(3) . . . . ?
C7 C8 C25 C26 -31.0(3) . . . . ?
N3 C8 C25 C26 145.49(17) . . . . ?
C30 C25 C26 C27 0.0(3) . . . . ?
C8 C25 C26 C27 179.52(17) . . . . ?
C25 C26 C27 C28 0.5(3) . . . . ?
C26 C27 C28 C29 -0.7(3) . . . . ?
C27 C28 C29 C30 0.3(3) . . . . ?
C28 C29 C30 C25 0.3(3) . . . . ?
C26 C25 C30 C29 -0.4(3) . . . . ?
C8 C25 C30 C29 -179.89(18) . . . . ?
